data_4319196
loop_
_publ_author_name
'Louis J. Farrugia'
'Stefan Lopinski'
'Paul A. Lovatt'
'Robert D. Peacock'

_publ_section_title
;
 Fixing Carbon Dioxide with Copper: Crystal Structure of
 [LCu(\m-C2O4)CuL][Ph4B]2 (L = N,N',N''-Triallyl-1,4,7-triazacyclononane)
;
_journal_name_full 'Inorganic Chemistry'
_journal_page_first 558
_journal_page_last 559
_journal_paper_doi 10.1021/ic000418y
_journal_volume 40
_journal_year 2001
_chemical_formula_moiety 'C32 H54 Cu2 N6 O4, 2(C24 H20 B)'
_chemical_formula_structural 'CU2 (C H2)9 N3 (C2 H3)3 (C2 O4) (B (C6 H5)4)2'
_chemical_formula_sum 'C80 H94 B2 Cu2 N6 O4'
_chemical_formula_weight 1352.31
_chemical_name_systematic
;
 ?
;
_space_group_IT_number 2
_symmetry_cell_setting triclinic
_symmetry_space_group_name_Hall '-P 1'
_symmetry_space_group_name_H-M 'P -1'
_atom_sites_solution_hydrogens geom
_atom_sites_solution_primary direct
_atom_sites_solution_secondary difmap
_audit_conform_dict_location ftp://ftp.iucr.org/cifdics/cif_core2.1beta.dic
_audit_conform_dict_name cif_core.dic
_audit_conform_dict_version 2.1beta3
_audit_creation_date 1998-10-05T13:57:15-00:00
_audit_creation_method 'WinGX routine CIF_UPDATE'
_cell_angle_alpha 105.789(12)
_cell_angle_beta 99.798(11)
_cell_angle_gamma 110.295(7)
_cell_formula_units_Z 1
_cell_length_a 11.3469(10)
_cell_length_b 11.7724(13)
_cell_length_c 15.516(3)
_cell_measurement_reflns_used 25
_cell_measurement_temperature 292(2)
_cell_measurement_theta_max 20.8
_cell_measurement_theta_min 17.5
_cell_measurement_wavelength 0.71073
_cell_volume 1788.4(5)
_computing_cell_refinement 'CAD4 Express (Enraf Nonius, 1992)'
_computing_data_collection 'CAD4 Express (Enraf Nonius, 1992)'
_computing_data_reduction 'XCAD4 (Harms, 1996)'
_computing_structure_refinement 'SHELXL-97 (Sheldrick, 1997)'
_diffrn_ambient_temperature 292(2)
_diffrn_measured_fraction_theta_full 0.994
_diffrn_measured_fraction_theta_max 0.994
_diffrn_measurement_device 'Enraf Nonius TurboCAD4'
_diffrn_measurement_method 'non-profiled omega scans'
_diffrn_orient_matrix_type
;
   x-axis points to radiation source
   the matrix supplied is specified in reciprocal space
;
_diffrn_orient_matrix_UB_11 -0.72542E-1
_diffrn_orient_matrix_UB_12 -0.34257E-1
_diffrn_orient_matrix_UB_13 0.27254E-1
_diffrn_orient_matrix_UB_21 0.38884E-1
_diffrn_orient_matrix_UB_22 -0.58312E-1
_diffrn_orient_matrix_UB_23 0.01661
_diffrn_orient_matrix_UB_31 0.53709E-1
_diffrn_orient_matrix_UB_32 0.69544E-1
_diffrn_orient_matrix_UB_33 0.06236
_diffrn_radiation_monochromator graphite
_diffrn_radiation_type MoK\a
_diffrn_radiation_wavelength 0.71073
_diffrn_reflns_av_R_equivalents 0.0232
_diffrn_reflns_av_sigmaI/netI 0.0636
_diffrn_reflns_limit_h_max 13
_diffrn_reflns_limit_h_min -13
_diffrn_reflns_limit_k_max 13
_diffrn_reflns_limit_k_min -14
_diffrn_reflns_limit_l_max 18
_diffrn_reflns_limit_l_min -2
_diffrn_reflns_number 7243
_diffrn_reflns_theta_full 25.01
_diffrn_reflns_theta_max 25.01
_diffrn_reflns_theta_min 2.82
_diffrn_standards_decay_% 13
_diffrn_standards_interval_time 120
_diffrn_standards_number 6
_exptl_absorpt_coefficient_mu 0.649
_exptl_absorpt_correction_type none
_exptl_crystal_colour blue
_exptl_crystal_density_diffrn 1.256
_exptl_crystal_density_method 'not measured'
_exptl_crystal_description prism
_exptl_crystal_F_000 716
_exptl_crystal_size_max 0.6
_exptl_crystal_size_mid 0.4
_exptl_crystal_size_min 0.3
_refine_diff_density_max 0.671
_refine_diff_density_min -0.449
_refine_diff_density_rms 0.061
_refine_ls_extinction_method none
_refine_ls_goodness_of_fit_ref 1.087
_refine_ls_hydrogen_treatment mixed
_refine_ls_matrix_type full
_refine_ls_number_parameters 376
_refine_ls_number_reflns 6265
_refine_ls_number_restraints 0
_refine_ls_restrained_S_all 1.087
_refine_ls_R_factor_all 0.1061
_refine_ls_R_factor_gt 0.0625
_refine_ls_shift/su_max 0.003
_refine_ls_shift/su_mean 0
_refine_ls_structure_factor_coef Fsqd
_refine_ls_weighting_scheme calc
_refine_ls_wR_factor_gt 0.1564
_refine_ls_wR_factor_ref 0.1716
_reflns_number_gt 3785
_reflns_number_total 6265
_reflns_threshold_expression >2sigma(I)
_cod_data_source_file ic000418y.cif
_cod_data_source_block cuox2[LCu(mu-C2O4)CuL][BPh4]2(1)
_cod_depositor_comments
;
The following automatic conversions were performed:

'_symmetry_cell_setting' value 'Triclinic' changed to 'triclinic'
according to the built-in table from CIF Core dictionary named
'cif_core.dic' version 2.4.1 from 2010-06-29.

Automatic conversion script
Id: cif_fix_values 1646 2011-03-28 12:23:43Z adriana 
;
_cod_original_cell_volume 1788.5(4)
_cod_database_code 4319196
_diffrn_standards_decay_corr_max 1.143
_diffrn_standards_decay_corr_min 1

loop_
_symmetry_equiv_pos_as_xyz
'x, y, z'
'-x, -y, -z'

loop_
_atom_site_label
_atom_site_type_symbol
_atom_site_fract_x
_atom_site_fract_y
_atom_site_fract_z
_atom_site_U_iso_or_equiv
_atom_site_adp_type
_atom_site_occupancy
_atom_site_symmetry_multiplicity
_atom_site_calc_flag
_atom_site_refinement_flags
_atom_site_disorder_assembly
_atom_site_disorder_group
Cu1 Cu 0.14941(5) -0.00749(5) 0.14341(3) 0.0532(2) Uani 1 1 d . . .
O1 O 0.1690(3) 0.0551(3) 0.03717(19) 0.0600(8) Uani 1 1 d . . .
O2 O -0.0407(3) -0.0697(3) 0.08175(19) 0.0563(8) Uani 1 1 d . . .
N1 N 0.2165(7) 0.1806(5) 0.2516(3) 0.1025(17) Uani 1 1 d . . .
N4 N 0.3356(4) 0.0111(6) 0.1784(3) 0.0905(15) Uani 1 1 d . . .
N7 N 0.1245(4) -0.0781(4) 0.2468(3) 0.0669(11) Uani 1 1 d . . .
C1 C 0.0599(4) 0.0356(4) -0.0128(3) 0.0477(10) Uani 1 1 d . . .
C2 C 0.3510(13) 0.2344(10) 0.2540(7) 0.182(6) Uani 1 1 d . . .
H2A H 0.399 0.3074 0.3125 0.218 Uiso 1 1 calc R . .
H2B H 0.3568 0.268 0.2036 0.218 Uiso 1 1 calc R . .
C3 C 0.4164(7) 0.1476(13) 0.2459(6) 0.177(6) Uani 1 1 d . . .
H3A H 0.4458 0.1445 0.3074 0.212 Uiso 1 1 calc R . .
H3B H 0.494 0.1842 0.227 0.212 Uiso 1 1 calc R . .
C5 C 0.3247(7) -0.0931(10) 0.2195(6) 0.157(4) Uani 1 1 d . . .
H5A H 0.2888 -0.1765 0.1689 0.188 Uiso 1 1 calc R . .
H5B H 0.412 -0.0777 0.2539 0.188 Uiso 1 1 calc R . .
C6 C 0.2428(6) -0.0979(7) 0.2815(5) 0.105(2) Uani 1 1 d . . .
H6A H 0.2939 -0.0316 0.3426 0.126 Uiso 1 1 calc R . .
H6B H 0.2158 -0.1815 0.2889 0.126 Uiso 1 1 calc R . .
C8 C 0.1106(8) 0.0284(7) 0.3189(4) 0.112(2) Uani 1 1 d . . .
H8A H 0.0226 0.0231 0.298 0.134 Uiso 1 1 calc R . .
H8B H 0.1187 0.0119 0.3771 0.134 Uiso 1 1 calc R . .
C9 C 0.2018(10) 0.1566(7) 0.3377(5) 0.153(4) Uani 1 1 d . . .
H9A H 0.2865 0.1712 0.3759 0.184 Uiso 1 1 calc R . .
H9B H 0.1724 0.2176 0.3731 0.184 Uiso 1 1 calc R . .
C11 C 0.1330(11) 0.2560(7) 0.2254(5) 0.161(4) Uani 1 1 d . . .
H11A H 0.1517 0.2735 0.1705 0.193 Uiso 1 1 calc R . .
H11B H 0.0414 0.1955 0.2057 0.193 Uiso 1 1 calc R . .
C12 C 0.1419(12) 0.3621(13) 0.2826(7) 0.178(4) Uani 1 1 d . . .
H12 H 0.2266 0.4272 0.3026 0.214 Uiso 1 1 calc R . .
C13 C 0.0695(10) 0.3983(10) 0.3165(8) 0.180(5) Uani 1 1 d . . .
H13A H -0.0182 0.3418 0.3018 0.216 Uiso 1 1 calc R . .
H13B H 0.1002 0.4832 0.3577 0.216 Uiso 1 1 calc R . .
C41 C 0.3889(6) -0.0142(9) 0.0976(5) 0.110(2) Uani 1 1 d . . .
H41A H 0.4729 -0.0171 0.1189 0.132 Uiso 1 1 calc R . .
H41B H 0.4045 0.0576 0.0754 0.132 Uiso 1 1 calc R . .
C42 C 0.3000(10) -0.1393(11) 0.0164(7) 0.142(3) Uani 1 1 d . . .
H42 H 0.2191 -0.1435 -0.0129 0.17 Uiso 1 1 calc R . .
C43 C 0.3200(12) -0.2329(13) -0.0150(10) 0.226(6) Uani 1 1 d . . .
H43A H 0.399 -0.235 0.011 0.271 Uiso 1 1 calc R . .
H43B H 0.2566 -0.3038 -0.0656 0.271 Uiso 1 1 calc R . .
C71 C 0.0029(5) -0.1994(6) 0.2189(4) 0.0786(15) Uani 1 1 d . . .
H71A H -0.0028 -0.2256 0.2727 0.094 Uiso 1 1 calc R . .
H71B H -0.0728 -0.1813 0.2006 0.094 Uiso 1 1 calc R . .
C72 C -0.0025(6) -0.3074(7) 0.1414(5) 0.104(2) Uani 1 1 d . . .
H72 H 0.0041 -0.2949 0.0855 0.124 Uiso 1 1 calc R . .
C73 C -0.0161(11) -0.4199(9) 0.1465(8) 0.188(4) Uani 1 1 d . . .
H73A H -0.0229 -0.4352 0.2016 0.225 Uiso 1 1 calc R . .
H73B H -0.0189 -0.4848 0.095 0.225 Uiso 1 1 calc R . .
B1 B 0.3891(4) 0.2892(4) 0.6875(3) 0.0414(11) Uani 1 1 d . . .
C111 C 0.3367(3) 0.1567(2) 0.71777(18) 0.0455(10) Uani 1 1 d G . .
C112 C 0.2848(3) 0.0320(3) 0.65153(14) 0.0531(11) Uani 1 1 d G . .
H112 H 0.2799 0.02 0.589 0.064 Uiso 1 1 calc R . .
C113 C 0.2402(3) -0.0747(2) 0.6787(2) 0.0618(12) Uani 1 1 d G . .
H113 H 0.2056 -0.1582 0.6344 0.074 Uiso 1 1 calc R . .
C114 C 0.2475(3) -0.0567(3) 0.7721(2) 0.0661(13) Uani 1 1 d G . .
H114 H 0.2177 -0.1281 0.7903 0.079 Uiso 1 1 calc R . .
C115 C 0.2994(3) 0.0680(3) 0.83834(16) 0.0629(12) Uani 1 1 d G . .
H115 H 0.3042 0.08 0.9008 0.075 Uiso 1 1 calc R . .
C116 C 0.3439(3) 0.1747(2) 0.81118(16) 0.0526(11) Uani 1 1 d G . .
H116 H 0.3786 0.2582 0.8555 0.063 Uiso 1 1 calc R . .
C121 C 0.4951(2) 0.4133(2) 0.78436(15) 0.0486(10) Uani 1 1 d G . .
C122 C 0.4527(2) 0.4917(3) 0.8439(2) 0.0689(13) Uani 1 1 d G . .
H122 H 0.3656 0.4807 0.8275 0.083 Uiso 1 1 calc R . .
C123 C 0.5403(3) 0.5865(3) 0.92794(19) 0.0827(16) Uani 1 1 d G . .
H123 H 0.5119 0.6389 0.9678 0.099 Uiso 1 1 calc R . .
C124 C 0.6704(3) 0.6029(3) 0.95248(17) 0.0777(15) Uani 1 1 d G . .
H124 H 0.729 0.6663 1.0087 0.093 Uiso 1 1 calc R . .
C125 C 0.7128(2) 0.5245(3) 0.8930(2) 0.0759(15) Uani 1 1 d G . .
H125 H 0.7999 0.5355 0.9094 0.091 Uiso 1 1 calc R . .
C126 C 0.6252(3) 0.4297(3) 0.80890(19) 0.0577(11) Uani 1 1 d G . .
H126 H 0.6536 0.3772 0.7691 0.069 Uiso 1 1 calc R . .
C131 C 0.2587(2) 0.3133(3) 0.63947(19) 0.0486(10) Uani 1 1 d G . .
C132 C 0.1418(3) 0.2064(2) 0.5856(2) 0.0580(12) Uani 1 1 d G . .
H132 H 0.1349 0.1232 0.579 0.07 Uiso 1 1 calc R . .
C133 C 0.0355(2) 0.2239(3) 0.5418(2) 0.0733(14) Uani 1 1 d G . .
H133 H -0.0427 0.1524 0.5058 0.088 Uiso 1 1 calc R . .
C134 C 0.0459(3) 0.3483(4) 0.5517(2) 0.0808(16) Uani 1 1 d G . .
H134 H -0.0253 0.36 0.5223 0.097 Uiso 1 1 calc R . .
C135 C 0.1627(3) 0.4552(3) 0.6055(3) 0.0798(15) Uani 1 1 d G . .
H135 H 0.1697 0.5384 0.6122 0.096 Uiso 1 1 calc R . .
C136 C 0.2691(2) 0.4377(2) 0.6494(2) 0.0638(13) Uani 1 1 d G . .
H136 H 0.3473 0.5092 0.6854 0.077 Uiso 1 1 calc R . .
C141 C 0.4722(2) 0.2741(3) 0.60647(17) 0.0430(9) Uani 1 1 d G . .
C142 C 0.5234(3) 0.1816(2) 0.5875(2) 0.0577(11) Uani 1 1 d G . .
H142 H 0.5042 0.118 0.6142 0.069 Uiso 1 1 calc R . .
C143 C 0.6033(3) 0.1841(3) 0.5287(2) 0.0657(13) Uani 1 1 d G . .
H143 H 0.6375 0.1222 0.5161 0.079 Uiso 1 1 calc R . .
C144 C 0.6319(3) 0.2791(3) 0.48886(19) 0.0648(13) Uani 1 1 d G . .
H144 H 0.6854 0.2808 0.4495 0.078 Uiso 1 1 calc R . .
C145 C 0.5807(3) 0.3716(3) 0.5078(2) 0.0680(13) Uani 1 1 d G . .
H145 H 0.5999 0.4352 0.4811 0.082 Uiso 1 1 calc R . .
C146 C 0.5009(3) 0.3691(2) 0.5666(2) 0.0576(12) Uani 1 1 d G . .
H146 H 0.4666 0.431 0.5792 0.069 Uiso 1 1 calc R . .

loop_
_atom_site_aniso_label
_atom_site_aniso_U_11
_atom_site_aniso_U_22
_atom_site_aniso_U_33
_atom_site_aniso_U_23
_atom_site_aniso_U_13
_atom_site_aniso_U_12
Cu1 0.0437(3) 0.0824(4) 0.0408(3) 0.0312(3) 0.0095(2) 0.0287(3)
O1 0.0394(16) 0.099(2) 0.0489(17) 0.0409(17) 0.0111(14) 0.0273(16)
O2 0.0460(16) 0.091(2) 0.0436(16) 0.0390(16) 0.0143(13) 0.0291(15)
N1 0.153(5) 0.083(3) 0.050(3) 0.024(3) 0.029(3) 0.025(4)
N4 0.053(3) 0.170(5) 0.075(3) 0.074(3) 0.019(2) 0.053(3)
N7 0.071(3) 0.094(3) 0.052(2) 0.042(2) 0.018(2) 0.041(2)
C1 0.044(2) 0.069(3) 0.040(2) 0.023(2) 0.0161(19) 0.029(2)
C2 0.173(12) 0.136(9) 0.106(7) 0.038(6) -0.035(8) -0.045(7)
C3 0.056(5) 0.273(14) 0.078(5) 0.029(8) -0.010(4) -0.032(6)
C5 0.136(6) 0.329(12) 0.158(7) 0.183(9) 0.088(6) 0.177(8)
C6 0.078(4) 0.148(6) 0.104(5) 0.086(5) -0.002(4) 0.045(4)
C8 0.165(7) 0.114(5) 0.053(3) 0.033(4) 0.055(4) 0.041(5)
C9 0.290(11) 0.110(6) 0.068(4) 0.041(4) 0.081(6) 0.072(7)
C11 0.351(14) 0.079(5) 0.085(5) 0.036(4) 0.063(7) 0.120(7)
C12 0.223(12) 0.258(14) 0.145(9) 0.119(10) 0.104(9) 0.145(11)
C13 0.158(9) 0.166(8) 0.227(12) 0.043(8) 0.117(9) 0.071(7)
C41 0.061(4) 0.193(8) 0.114(5) 0.082(6) 0.038(4) 0.070(5)
C42 0.157(8) 0.193(9) 0.185(9) 0.109(8) 0.119(8) 0.131(8)
C43 0.223(13) 0.264(14) 0.313(17) 0.146(13) 0.146(12) 0.175(12)
C71 0.075(4) 0.107(4) 0.076(4) 0.059(4) 0.029(3) 0.038(3)
C72 0.118(5) 0.091(5) 0.100(5) 0.043(4) 0.030(4) 0.035(4)
C73 0.264(13) 0.110(7) 0.182(10) 0.060(7) 0.052(9) 0.068(7)
B1 0.043(3) 0.044(3) 0.036(2) 0.010(2) 0.010(2) 0.021(2)
C111 0.037(2) 0.057(3) 0.041(2) 0.014(2) 0.0089(18) 0.022(2)
C112 0.055(3) 0.053(3) 0.047(3) 0.014(2) 0.011(2) 0.022(2)
C113 0.056(3) 0.054(3) 0.071(3) 0.022(3) 0.015(2) 0.020(2)
C114 0.046(3) 0.077(4) 0.090(4) 0.052(3) 0.024(3) 0.023(3)
C115 0.052(3) 0.087(4) 0.054(3) 0.031(3) 0.017(2) 0.028(3)
C116 0.047(2) 0.066(3) 0.043(2) 0.020(2) 0.015(2) 0.022(2)
C121 0.056(3) 0.050(3) 0.038(2) 0.016(2) 0.014(2) 0.021(2)
C122 0.068(3) 0.073(3) 0.049(3) 0.001(3) 0.018(3) 0.026(3)
C123 0.094(4) 0.083(4) 0.051(3) -0.002(3) 0.019(3) 0.035(3)
C124 0.083(4) 0.063(3) 0.044(3) 0.002(3) 0.003(3) 0.002(3)
C125 0.061(3) 0.088(4) 0.052(3) 0.012(3) 0.001(3) 0.019(3)
C126 0.054(3) 0.065(3) 0.046(3) 0.015(2) 0.009(2) 0.023(2)
C131 0.049(2) 0.063(3) 0.039(2) 0.018(2) 0.019(2) 0.025(2)
C132 0.052(3) 0.069(3) 0.048(3) 0.023(2) 0.005(2) 0.022(2)
C133 0.058(3) 0.090(4) 0.064(3) 0.031(3) 0.004(2) 0.026(3)
C134 0.061(3) 0.121(5) 0.079(4) 0.049(4) 0.015(3) 0.051(3)
C135 0.073(4) 0.082(4) 0.107(4) 0.046(3) 0.029(3) 0.047(3)
C136 0.052(3) 0.062(3) 0.079(3) 0.021(3) 0.019(2) 0.029(2)
C141 0.039(2) 0.050(2) 0.028(2) 0.0061(19) -0.0002(17) 0.0162(19)
C142 0.070(3) 0.065(3) 0.058(3) 0.029(2) 0.028(2) 0.041(3)
C143 0.076(3) 0.076(3) 0.069(3) 0.030(3) 0.032(3) 0.050(3)
C144 0.065(3) 0.091(4) 0.044(3) 0.023(3) 0.022(2) 0.036(3)
C145 0.080(3) 0.081(3) 0.065(3) 0.040(3) 0.033(3) 0.043(3)
C146 0.072(3) 0.061(3) 0.058(3) 0.029(2) 0.031(2) 0.038(3)

loop_
_atom_type_symbol
_atom_type_description
_atom_type_scat_dispersion_real
_atom_type_scat_dispersion_imag
_atom_type_scat_source
Cu Cu 0.3201 1.2651 'International Tables Vol C Tables 4.2.6.8 and 6.1.1.4'
O O 0.0106 0.006 'International Tables Vol C Tables 4.2.6.8 and 6.1.1.4'
N N 0.0061 0.0033 'International Tables Vol C Tables 4.2.6.8 and 6.1.1.4'
B B 0.0013 0.0007 'International Tables Vol C Tables 4.2.6.8 and 6.1.1.4'
C C 0.0033 0.0016 'International Tables Vol C Tables 4.2.6.8 and 6.1.1.4'
H H 0 0 'International Tables Vol C Tables 4.2.6.8 and 6.1.1.4'

loop_
_diffrn_attenuator_code
_diffrn_attenuator_scale
1 13.78

loop_
_geom_angle_atom_site_label_1
_geom_angle_atom_site_label_2
_geom_angle_atom_site_label_3
_geom_angle
_geom_angle_site_symmetry_1
_geom_angle_site_symmetry_3
_geom_angle_publ_flag
O2 Cu1 O1 83.31(11) . . ?
O2 Cu1 N4 164.24(18) . . ?
O1 Cu1 N4 93.71(14) . . ?
O2 Cu1 N7 95.23(14) . . ?
O1 Cu1 N7 177.60(15) . . ?
N4 Cu1 N7 87.19(16) . . ?
O2 Cu1 N1 108.6(2) . . ?
O1 Cu1 N1 96.99(16) . . ?
N4 Cu1 N1 87.1(2) . . ?
N7 Cu1 N1 85.27(17) . . ?
C1 O1 Cu1 111.3(2) . . ?
C1 O2 Cu1 111.4(2) 2 . ?
C2 N1 C9 111.7(7) . . ?
C2 N1 C11 116.1(7) . . ?
C9 N1 C11 110.9(6) . . ?
C2 N1 Cu1 100.0(6) . . ?
C9 N1 Cu1 106.4(4) . . ?
C11 N1 Cu1 110.9(4) . . ?
C41 N4 C3 109.9(6) . . ?
C41 N4 C5 108.8(5) . . ?
C3 N4 C5 115.2(7) . . ?
C41 N4 Cu1 114.1(3) . . ?
C3 N4 Cu1 106.3(5) . . ?
C5 N4 Cu1 102.4(3) . . ?
C6 N7 C71 111.1(4) . . ?
C6 N7 C8 112.5(5) . . ?
C71 N7 C8 108.2(4) . . ?
C6 N7 Cu1 108.1(3) . . ?
C71 N7 Cu1 114.0(3) . . ?
C8 N7 Cu1 102.8(3) . . ?
O1 C1 O2 126.3(4) . 2 ?
O1 C1 C1 116.7(4) . 2 ?
O2 C1 C1 117.1(4) 2 2 ?
N1 C2 C3 116.4(9) . . ?
N1 C2 H2A 108.2 . . ?
C3 C2 H2A 108.2 . . ?
N1 C2 H2B 108.2 . . ?
C3 C2 H2B 108.2 . . ?
H2A C2 H2B 107.3 . . ?
C2 C3 N4 115.9(7) . . ?
C2 C3 H3A 108.3 . . ?
N4 C3 H3A 108.3 . . ?
C2 C3 H3B 108.3 . . ?
N4 C3 H3B 108.3 . . ?
H3A C3 H3B 107.4 . . ?
C6 C5 N4 113.0(6) . . ?
C6 C5 H5A 109 . . ?
N4 C5 H5A 109 . . ?
C6 C5 H5B 109 . . ?
N4 C5 H5B 109 . . ?
H5A C5 H5B 107.8 . . ?
C5 C6 N7 112.9(4) . . ?
C5 C6 H6A 109 . . ?
N7 C6 H6A 109 . . ?
C5 C6 H6B 109 . . ?
N7 C6 H6B 109 . . ?
H6A C6 H6B 107.8 . . ?
C9 C8 N7 116.1(5) . . ?
C9 C8 H8A 108.3 . . ?
N7 C8 H8A 108.3 . . ?
C9 C8 H8B 108.3 . . ?
N7 C8 H8B 108.3 . . ?
H8A C8 H8B 107.4 . . ?
C8 C9 N1 111.9(6) . . ?
C8 C9 H9A 109.2 . . ?
N1 C9 H9A 109.2 . . ?
C8 C9 H9B 109.2 . . ?
N1 C9 H9B 109.2 . . ?
H9A C9 H9B 107.9 . . ?
C12 C11 N1 123.1(8) . . ?
C12 C11 H11A 106.5 . . ?
N1 C11 H11A 106.5 . . ?
C12 C11 H11B 106.5 . . ?
N1 C11 H11B 106.5 . . ?
H11A C11 H11B 106.5 . . ?
C13 C12 C11 136.0(15) . . ?
C13 C12 H12 112 . . ?
C11 C12 H12 112 . . ?
C12 C13 H13A 120 . . ?
C12 C13 H13B 120 . . ?
H13A C13 H13B 120 . . ?
N4 C41 C42 114.2(6) . . ?
N4 C41 H41A 108.7 . . ?
C42 C41 H41A 108.7 . . ?
N4 C41 H41B 108.7 . . ?
C42 C41 H41B 108.7 . . ?
H41A C41 H41B 107.6 . . ?
C43 C42 C41 128.7(11) . . ?
C43 C42 H42 115.7 . . ?
C41 C42 H42 115.7 . . ?
C42 C43 H43A 120 . . ?
C42 C43 H43B 120 . . ?
H43A C43 H43B 120 . . ?
C72 C71 N7 113.7(5) . . ?
C72 C71 H71A 108.8 . . ?
N7 C71 H71A 108.8 . . ?
C72 C71 H71B 108.8 . . ?
N7 C71 H71B 108.8 . . ?
H71A C71 H71B 107.7 . . ?
C73 C72 C71 123.9(8) . . ?
C73 C72 H72 118.1 . . ?
C71 C72 H72 118.1 . . ?
C72 C73 H73A 120 . . ?
C72 C73 H73B 120 . . ?
H73A C73 H73B 120 . . ?
C121 B1 C111 107.0(3) . . ?
C121 B1 C131 113.8(3) . . ?
C111 B1 C131 109.7(3) . . ?
C121 B1 C141 106.9(3) . . ?
C111 B1 C141 112.8(3) . . ?
C131 B1 C141 106.8(3) . . ?
C112 C111 C116 120 . . ?
C112 C111 B1 121.6(2) . . ?
C116 C111 B1 118.4(2) . . ?
C113 C112 C111 120 . . ?
C113 C112 H112 120 . . ?
C111 C112 H112 120 . . ?
C112 C113 C114 120 . . ?
C112 C113 H113 120 . . ?
C114 C113 H113 120 . . ?
C115 C114 C113 120 . . ?
C115 C114 H114 120 . . ?
C113 C114 H114 120 . . ?
C116 C115 C114 120 . . ?
C116 C115 H115 120 . . ?
C114 C115 H115 120 . . ?
C115 C116 C111 120 . . ?
C115 C116 H116 120 . . ?
C111 C116 H116 120 . . ?
C122 C121 C126 120 . . ?
C122 C121 B1 121.2(2) . . ?
C126 C121 B1 118.6(2) . . ?
C123 C122 C121 120 . . ?
C123 C122 H122 120 . . ?
C121 C122 H122 120 . . ?
C122 C123 C124 120 . . ?
C122 C123 H123 120 . . ?
C124 C123 H123 120 . . ?
C125 C124 C123 120 . . ?
C125 C124 H124 120 . . ?
C123 C124 H124 120 . . ?
C124 C125 C126 120 . . ?
C124 C125 H125 120 . . ?
C126 C125 H125 120 . . ?
C125 C126 C121 120 . . ?
C125 C126 H126 120 . . ?
C121 C126 H126 120 . . ?
C132 C131 C136 120 . . ?
C132 C131 B1 119.1(2) . . ?
C136 C131 B1 120.8(2) . . ?
C131 C132 C133 120 . . ?
C131 C132 H132 120 . . ?
C133 C132 H132 120 . . ?
C134 C133 C132 120 . . ?
C134 C133 H133 120 . . ?
C132 C133 H133 120 . . ?
C135 C134 C133 120 . . ?
C135 C134 H134 120 . . ?
C133 C134 H134 120 . . ?
C134 C135 C136 120 . . ?
C134 C135 H135 120 . . ?
C136 C135 H135 120 . . ?
C135 C136 C131 120 . . ?
C135 C136 H136 120 . . ?
C131 C136 H136 120 . . ?
C142 C141 C146 120 . . ?
C142 C141 B1 122.9(2) . . ?
C146 C141 B1 116.6(2) . . ?
C143 C142 C141 120 . . ?
C143 C142 H142 120 . . ?
C141 C142 H142 120 . . ?
C142 C143 C144 120 . . ?
C142 C143 H143 120 . . ?
C144 C143 H143 120 . . ?
C145 C144 C143 120 . . ?
C145 C144 H144 120 . . ?
C143 C144 H144 120 . . ?
C144 C145 C146 120 . . ?
C144 C145 H145 120 . . ?
C146 C145 H145 120 . . ?
C145 C146 C141 120 . . ?
C145 C146 H146 120 . . ?
C141 C146 H146 120 . . ?

loop_
_geom_bond_atom_site_label_1
_geom_bond_atom_site_label_2
_geom_bond_distance
_geom_bond_site_symmetry_2
_geom_bond_publ_flag
Cu1 O2 1.982(3) . ?
Cu1 O1 1.995(3) . ?
Cu1 N4 2.008(4) . ?
Cu1 N7 2.016(4) . ?
Cu1 N1 2.162(5) . ?
O1 C1 1.251(4) . ?
O2 C1 1.252(5) 2 ?
N1 C2 1.424(12) . ?
N1 C9 1.463(7) . ?
N1 C11 1.581(10) . ?
N4 C41 1.484(7) . ?
N4 C3 1.502(11) . ?
N4 C5 1.508(8) . ?
N7 C6 1.477(6) . ?
N7 C71 1.491(6) . ?
N7 C8 1.510(7) . ?
C1 O2 1.252(5) 2 ?
C1 C1 1.512(8) 2 ?
C2 C3 1.448(14) . ?
C2 H2A 0.97 . ?
C2 H2B 0.97 . ?
C3 H3A 0.97 . ?
C3 H3B 0.97 . ?
C5 C6 1.446(8) . ?
C5 H5A 0.97 . ?
C5 H5B 0.97 . ?
C6 H6A 0.97 . ?
C6 H6B 0.97 . ?
C8 C9 1.418(9) . ?
C8 H8A 0.97 . ?
C8 H8B 0.97 . ?
C9 H9A 0.97 . ?
C9 H9B 0.97 . ?
C11 C12 1.279(12) . ?
C11 H11A 0.97 . ?
C11 H11B 0.97 . ?
C12 C13 1.184(11) . ?
C12 H12 0.93 . ?
C13 H13A 0.93 . ?
C13 H13B 0.93 . ?
C41 C42 1.517(11) . ?
C41 H41A 0.97 . ?
C41 H41B 0.97 . ?
C42 C43 1.192(11) . ?
C42 H42 0.93 . ?
C43 H43A 0.93 . ?
C43 H43B 0.93 . ?
C71 C72 1.467(8) . ?
C71 H71A 0.97 . ?
C71 H71B 0.97 . ?
C72 C73 1.305(9) . ?
C72 H72 0.93 . ?
C73 H73A 0.93 . ?
C73 H73B 0.93 . ?
B1 C121 1.676(5) . ?
B1 C111 1.690(5) . ?
B1 C131 1.691(5) . ?
B1 C141 1.703(5) . ?
C111 C112 1.39 . ?
C111 C116 1.39 . ?
C112 C113 1.39 . ?
C112 H112 0.93 . ?
C113 C114 1.39 . ?
C113 H113 0.93 . ?
C114 C115 1.39 . ?
C114 H114 0.93 . ?
C115 C116 1.39 . ?
C115 H115 0.93 . ?
C116 H116 0.93 . ?
C121 C122 1.39 . ?
C121 C126 1.39 . ?
C122 C123 1.39 . ?
C122 H122 0.93 . ?
C123 C124 1.39 . ?
C123 H123 0.93 . ?
C124 C125 1.39 . ?
C124 H124 0.93 . ?
C125 C126 1.39 . ?
C125 H125 0.93 . ?
C126 H126 0.93 . ?
C131 C132 1.39 . ?
C131 C136 1.39 . ?
C132 C133 1.39 . ?
C132 H132 0.93 . ?
C133 C134 1.39 . ?
C133 H133 0.93 . ?
C134 C135 1.39 . ?
C134 H134 0.93 . ?
C135 C136 1.39 . ?
C135 H135 0.93 . ?
C136 H136 0.93 . ?
C141 C142 1.39 . ?
C141 C146 1.39 . ?
C142 C143 1.39 . ?
C142 H142 0.93 . ?
C143 C144 1.39 . ?
C143 H143 0.93 . ?
C144 C145 1.39 . ?
C144 H144 0.93 . ?
C145 C146 1.39 . ?
C145 H145 0.93 . ?
C146 H146 0.93 . ?
